data_2240644
loop_
_publ_author_name
'Laus, Gerhard'
'Kahlenberg, Volker'
'Schottenberger, Herwig'

_publ_section_title
;
 Crystal structure of 1-[2-(diethylazaniumyl)ethyl]-3-methylimidazolium
 tetrachloridocuprate(II)
;
_journal_coeditor_code FF2135
_journal_issue 5
_journal_name_full 'Acta Crystallographica Section E'
_journal_page_first m110
_journal_page_last m111
_journal_paper_doi 10.1107/S2056989015006799
_journal_volume 71
_journal_year 2015
_chemical_formula_iupac '(C10 H21 N3) [Cu Cl4]'
_chemical_formula_moiety 'C10 H21 N3 2+, Cl4 Cu 2-'
_chemical_formula_sum 'C10 H21 Cl4 Cu N3'
_chemical_formula_weight 388.64
_chemical_name_systematic
;
1-[2-(Diethylazaniumyl)ethyl]-3-methylimidazolium
tetrachloridocuprate(II)
;
_space_group_IT_number 14
_symmetry_cell_setting monoclinic
_symmetry_space_group_name_Hall '-P 2ybc'
_symmetry_space_group_name_H-M 'P 1 21/c 1'
_atom_sites_solution_hydrogens geom
_atom_sites_solution_primary direct
_atom_sites_solution_secondary difmap
_audit_conform_dict_name cif_core.dic
_audit_conform_dict_version 2.3
_audit_creation_method 'WinGX routine CIF_UPDATE'
_cell_angle_alpha 90
_cell_angle_beta 112.956(6)
_cell_angle_gamma 90
_cell_formula_units_Z 4
_cell_length_a 17.0041(8)
_cell_length_b 7.1161(6)
_cell_length_c 14.4143(7)
_cell_measurement_reflns_used 4805
_cell_measurement_temperature 173(2)
_cell_measurement_theta_max 28.4514
_cell_measurement_theta_min 3.06
_cell_volume 1606.04(19)
_computing_cell_refinement
;
CrysAlis PRO (Oxford Diffraction, 2010)
;
_computing_data_collection
;
CrysAlis PRO (Oxford Diffraction, 2010)
;
_computing_data_reduction
;
CrysAlis PRO (Oxford Diffraction, 2010)
;
_computing_molecular_graphics
;
ORTEP-3 for Windows (Farrugia, 2012)
;
_computing_publication_material
;
SHELXL97 (Sheldrick, 2008)
;
_computing_structure_refinement
;
SHELXL97 (Sheldrick, 2008)
;
_computing_structure_solution
;
SIR2002 (Burla <i>et al.</i>,  2003)
;
_diffrn_ambient_temperature 173(2)
_diffrn_detector_area_resol_mean 10.3822
_diffrn_measured_fraction_theta_full 0.999
_diffrn_measured_fraction_theta_max 0.999
_diffrn_measurement_device_type 'Oxford Diffraction Gemini-R Ultra'
_diffrn_measurement_method '\w (1\% width)'
_diffrn_radiation_monochromator graphite
_diffrn_radiation_type MoK\a
_diffrn_radiation_wavelength 0.71073
_diffrn_reflns_av_R_equivalents 0.045
_diffrn_reflns_limit_h_max 20
_diffrn_reflns_limit_h_min -20
_diffrn_reflns_limit_k_max 8
_diffrn_reflns_limit_k_min -6
_diffrn_reflns_limit_l_max 17
_diffrn_reflns_limit_l_min -17
_diffrn_reflns_number 10390
_diffrn_reflns_theta_full 25.5
_diffrn_reflns_theta_max 25.5
_diffrn_reflns_theta_min 3.07
_exptl_absorpt_coefficient_mu 2.012
_exptl_absorpt_correction_T_max 1
_exptl_absorpt_correction_T_min 0.8754
_exptl_absorpt_correction_type multi-scan
_exptl_absorpt_process_details
;
(CrysAlis PRO; Oxford Diffraction, 2010)
;
_exptl_crystal_colour yellow
_exptl_crystal_density_diffrn 1.607
_exptl_crystal_density_method 'not measured'
_exptl_crystal_description fragment
_exptl_crystal_F_000 796
_exptl_crystal_size_max 0.20
_exptl_crystal_size_mid 0.16
_exptl_crystal_size_min 0.12
_refine_diff_density_max 0.335
_refine_diff_density_min -0.341
_refine_ls_extinction_method none
_refine_ls_goodness_of_fit_ref 0.977
_refine_ls_hydrogen_treatment constr
_refine_ls_matrix_type full
_refine_ls_number_parameters 166
_refine_ls_number_reflns 2991
_refine_ls_number_restraints 0
_refine_ls_restrained_S_all 0.977
_refine_ls_R_factor_all 0.052
_refine_ls_R_factor_gt 0.0316
_refine_ls_shift/su_max 0.001
_refine_ls_shift/su_mean 0
_refine_ls_structure_factor_coef Fsqd
_refine_ls_weighting_details 'calc w=1/[\s^2^(Fo^2^)+(0.0234P)^2^+0.0000P] where P=(Fo^2^+2Fc^2^)/3'
_refine_ls_weighting_scheme calc
_refine_ls_wR_factor_gt 0.0523
_refine_ls_wR_factor_ref 0.0555
_reflns_number_gt 2361
_reflns_number_total 2991
_reflns_threshold_expression I>2sigma(I)
_cod_data_source_file ff2135sup1.cif
_cod_data_source_block I
_cod_original_cell_volume 1606.04(17)
_cod_original_sg_symbol_H-M 'P 21/c'
_cod_database_code 2240644
_cod_database_fobs_code 2240644

loop_
_symmetry_equiv_pos_as_xyz
'x, y, z'
'-x, y+1/2, -z+1/2'
'-x, -y, -z'
'x, -y-1/2, z-1/2'

loop_
_atom_site_type_symbol
_atom_site_label
_atom_site_fract_x
_atom_site_fract_y
_atom_site_fract_z
_atom_site_U_iso_or_equiv
_atom_site_adp_type
_atom_site_calc_flag
_atom_site_refinement_flags
_atom_site_occupancy
_atom_site_symmetry_multiplicity
Cu Cu1 0.24089(2) 0.54432(5) 0.77447(2) 0.01040(9) Uani d . 1 1
Cl Cl1 0.33356(4) 0.30011(9) 0.81388(5) 0.01280(16) Uani d . 1 1
Cl Cl2 0.12793(4) 0.62361(10) 0.63485(5) 0.01575(16) Uani d . 1 1
Cl Cl3 0.17620(4) 0.47770(9) 0.87973(4) 0.01224(15) Uani d . 1 1
Cl Cl4 0.33226(4) 0.76469(10) 0.76985(6) 0.02164(18) Uani d . 1 1
N N3 0.34210(13) 0.2088(3) 1.03033(15) 0.0089(5) Uani d . 1 1
H H3N 0.3191 0.2461 0.9632 0.011 Uiso calc R 1 1
N N2 0.16575(13) -0.0096(3) 0.88310(15) 0.0089(5) Uani d . 1 1
N N1 0.08640(14) 0.0672(3) 0.73070(15) 0.0118(5) Uani d . 1 1
C C9 0.35838(17) 0.3852(4) 1.09319(19) 0.0130(6) Uani d . 1 1
H H9A 0.3812 0.3503 1.1654 0.016 Uiso calc R 1 1
H H9B 0.3036 0.4519 1.0777 0.016 Uiso calc R 1 1
C C2 0.16480(17) 0.0163(4) 0.79170(19) 0.0125(6) Uani d . 1 1
H H2 0.2121 0.0012 0.7729 0.015 Uiso calc R 1 1
C C8 0.46893(17) 0.0322(4) 1.15266(19) 0.0164(6) Uani d . 1 1
H H8A 0.4892 0.1404 1.1978 0.025 Uiso calc R 1 1
H H8B 0.5178 -0.0452 1.1564 0.025 Uiso calc R 1 1
H H8C 0.4301 -0.0429 1.1731 0.025 Uiso calc R 1 1
C C6 0.27576(16) 0.0917(4) 1.04753(19) 0.0105(6) Uani d . 1 1
H H6A 0.2283 0.1748 1.0451 0.013 Uiso calc R 1 1
H H6B 0.3012 0.0373 1.1161 0.013 Uiso calc R 1 1
C C5 0.23917(16) -0.0678(4) 0.97205(19) 0.0124(6) Uani d . 1 1
H H5A 0.2842 -0.1156 0.9508 0.015 Uiso calc R 1 1
H H5B 0.2219 -0.1721 1.0055 0.015 Uiso calc R 1 1
C C7 0.42237(16) 0.1000(4) 1.04603(19) 0.0132(6) Uani d . 1 1
H H7A 0.4613 0.1809 1.0273 0.016 Uiso calc R 1 1
H H7B 0.4074 -0.0098 1.0003 0.016 Uiso calc R 1 1
C C10 0.42071(19) 0.5163(4) 1.0745(2) 0.0193(7) Uani d . 1 1
H H10A 0.4779 0.4604 1.1017 0.029 Uiso calc R 1 1
H H10B 0.4218 0.6369 1.1079 0.029 Uiso calc R 1 1
H H10C 0.4028 0.5367 1.0019 0.029 Uiso calc R 1 1
C C1 0.05856(19) 0.1108(4) 0.62341(19) 0.0215(7) Uani d . 1 1
H H1A 0.0668 0.2451 0.6151 0.032 Uiso calc R 1 1
H H1B -0.002 0.0793 0.5887 0.032 Uiso calc R 1 1
H H1C 0.0922 0.0373 0.5946 0.032 Uiso calc R 1 1
C C3 0.03637(17) 0.0745(4) 0.78593(19) 0.0138(6) Uani d . 1 1
H H3 -0.0224 0.1072 0.7612 0.017 Uiso calc R 1 1
C C4 0.08539(16) 0.0273(4) 0.8808(2) 0.0134(6) Uani d . 1 1
H H4 0.0682 0.0206 0.9359 0.016 Uiso calc R 1 1

loop_
_atom_site_aniso_label
_atom_site_aniso_U_11
_atom_site_aniso_U_22
_atom_site_aniso_U_33
_atom_site_aniso_U_12
_atom_site_aniso_U_13
_atom_site_aniso_U_23
Cu1 0.01055(17) 0.00944(18) 0.01216(18) -0.00016(15) 0.00545(14) 0.00046(14)
Cl1 0.0154(4) 0.0136(4) 0.0110(3) 0.0043(3) 0.0068(3) 0.0018(3)
Cl2 0.0162(4) 0.0190(4) 0.0114(3) 0.0037(3) 0.0048(3) 0.0018(3)
Cl3 0.0113(3) 0.0140(4) 0.0119(3) 0.0003(3) 0.0051(3) 0.0012(3)
Cl4 0.0185(4) 0.0115(4) 0.0420(5) -0.0021(3) 0.0196(4) -0.0007(3)
N3 0.0081(12) 0.0116(12) 0.0062(11) 0.0000(10) 0.0020(10) 0.0009(9)
N2 0.0094(12) 0.0063(13) 0.0093(11) -0.0013(9) 0.0017(10) -0.0026(9)
N1 0.0130(12) 0.0092(13) 0.0098(12) -0.0028(10) 0.0007(10) -0.0026(9)
C9 0.0158(15) 0.0119(15) 0.0110(14) -0.0007(12) 0.0049(12) -0.0017(11)
C2 0.0153(15) 0.0090(15) 0.0138(15) -0.0033(12) 0.0063(13) -0.0046(11)
C8 0.0107(14) 0.0169(16) 0.0182(15) 0.0005(13) 0.0020(12) 0.0005(13)
C6 0.0070(14) 0.0142(16) 0.0101(14) -0.0004(11) 0.0029(12) 0.0007(11)
C5 0.0095(14) 0.0109(16) 0.0163(15) 0.0002(12) 0.0045(12) 0.0023(12)
C7 0.0092(14) 0.0142(16) 0.0184(15) 0.0006(12) 0.0079(12) 0.0011(12)
C10 0.0273(17) 0.0147(17) 0.0151(15) -0.0083(13) 0.0075(13) -0.0039(12)
C1 0.0277(18) 0.0217(18) 0.0119(15) 0.0021(14) 0.0044(14) 0.0009(13)
C3 0.0098(14) 0.0136(17) 0.0179(15) -0.0019(12) 0.0055(13) -0.0039(12)
C4 0.0106(14) 0.0146(15) 0.0165(15) -0.0034(12) 0.0070(13) -0.0037(12)

loop_
_atom_type_symbol
_atom_type_description
_atom_type_scat_dispersion_real
_atom_type_scat_dispersion_imag
_atom_type_scat_source
C C 0.0033 0.0016 'International Tables Vol C Tables 4.2.6.8 and 6.1.1.4'
H H 0 0 'International Tables Vol C Tables 4.2.6.8 and 6.1.1.4'
N N 0.0061 0.0033 'International Tables Vol C Tables 4.2.6.8 and 6.1.1.4'
Cl Cl 0.1484 0.1585 'International Tables Vol C Tables 4.2.6.8 and 6.1.1.4'
Cu Cu 0.3201 1.2651 'International Tables Vol C Tables 4.2.6.8 and 6.1.1.4'

loop_
_geom_angle_atom_site_label_1
_geom_angle_atom_site_label_2
_geom_angle_atom_site_label_3
_geom_angle
Cl4 Cu1 Cl3 134.47(3)
Cl4 Cu1 Cl2 99.16(3)
Cl3 Cu1 Cl2 100.69(3)
Cl4 Cu1 Cl1 97.04(3)
Cl3 Cu1 Cl1 98.33(3)
Cl2 Cu1 Cl1 133.31(3)
C6 N3 C7 112.7(2)
C6 N3 C9 109.68(18)
C7 N3 C9 113.2(2)
C6 N3 H3N 107
C7 N3 H3N 107
C9 N3 H3N 107
C2 N2 C4 108.8(2)
C2 N2 C5 126.0(2)
C4 N2 C5 125.19(19)
C2 N1 C3 108.4(2)
C2 N1 C1 125.8(2)
C3 N1 C1 125.9(2)
N3 C9 C10 112.5(2)
N3 C9 H9A 109.1
C10 C9 H9A 109.1
N3 C9 H9B 109.1
C10 C9 H9B 109.1
H9A C9 H9B 107.8
N2 C2 N1 108.4(2)
N2 C2 H2 125.8
N1 C2 H2 125.8
C7 C8 H8A 109.5
C7 C8 H8B 109.5
H8A C8 H8B 109.5
C7 C8 H8C 109.5
H8A C8 H8C 109.5
H8B C8 H8C 109.5
N3 C6 C5 114.8(2)
N3 C6 H6A 108.6
C5 C6 H6A 108.6
N3 C6 H6B 108.6
C5 C6 H6B 108.6
H6A C6 H6B 107.5
N2 C5 C6 112.7(2)
N2 C5 H5A 109
C6 C5 H5A 109
N2 C5 H5B 109
C6 C5 H5B 109
H5A C5 H5B 107.8
N3 C7 C8 113.7(2)
N3 C7 H7A 108.8
C8 C7 H7A 108.8
N3 C7 H7B 108.8
C8 C7 H7B 108.8
H7A C7 H7B 107.7
C9 C10 H10A 109.5
C9 C10 H10B 109.5
H10A C10 H10B 109.5
C9 C10 H10C 109.5
H10A C10 H10C 109.5
H10B C10 H10C 109.5
N1 C1 H1A 109.5
N1 C1 H1B 109.5
H1A C1 H1B 109.5
N1 C1 H1C 109.5
H1A C1 H1C 109.5
H1B C1 H1C 109.5
C4 C3 N1 107.6(2)
C4 C3 H3 126.2
N1 C3 H3 126.2
C3 C4 N2 106.8(2)
C3 C4 H4 126.6
N2 C4 H4 126.6

loop_
_geom_bond_atom_site_label_1
_geom_bond_atom_site_label_2
_geom_bond_distance
_geom_bond_publ_flag
Cu1 Cl4 2.2267(7) y
Cu1 Cl3 2.2447(6) y
Cu1 Cl2 2.2456(8) y
Cu1 Cl1 2.2644(7) y
N3 C6 1.499(3) ?
N3 C7 1.507(3) ?
N3 C9 1.509(3) ?
N3 H3N 0.93 ?
N2 C2 1.324(3) ?
N2 C4 1.379(3) ?
N2 C5 1.458(3) ?
N1 C2 1.329(3) ?
N1 C3 1.374(3) ?
N1 C1 1.463(3) ?
C9 C10 1.513(4) ?
C9 H9A 0.99 ?
C9 H9B 0.99 ?
C2 H2 0.95 ?
C8 C7 1.508(4) ?
C8 H8A 0.98 ?
C8 H8B 0.98 ?
C8 H8C 0.98 ?
C6 C5 1.527(4) ?
C6 H6A 0.99 ?
C6 H6B 0.99 ?
C5 H5A 0.99 ?
C5 H5B 0.99 ?
C7 H7A 0.99 ?
C7 H7B 0.99 ?
C10 H10A 0.98 ?
C10 H10B 0.98 ?
C10 H10C 0.98 ?
C1 H1A 0.98 ?
C1 H1B 0.98 ?
C1 H1C 0.98 ?
C3 C4 1.337(4) ?
C3 H3 0.95 ?
C4 H4 0.95 ?

loop_
_geom_hbond_atom_site_label_D
_geom_hbond_atom_site_label_H
_geom_hbond_atom_site_label_A
_geom_hbond_site_symmetry_A
_geom_hbond_distance_DH
_geom_hbond_distance_HA
_geom_hbond_distance_DA
_geom_hbond_angle_DHA
_geom_hbond_publ_flag
N3 H3N Cl1 . 0.93 2.29 3.134(2) 150 y
N3 H3N Cl3 . 0.93 2.79 3.399(2) 124 y
C2 H2 Cl4 1_545 0.95 2.66 3.480(3) 145 y
C3 H3 Cl2 2_546 0.95 2.75 3.423(3) 128 y
C3 H3 Cl3 2_546 0.95 2.77 3.537(3) 138 y
C4 H4 Cl2 4_566 0.95 2.84 3.608(3) 139 y
C9 H9A Cl1 4_566 0.99 2.78 3.617(3) 143 y

loop_
_geom_torsion_atom_site_label_1
_geom_torsion_atom_site_label_2
_geom_torsion_atom_site_label_3
_geom_torsion_atom_site_label_4
_geom_torsion
C6 N3 C9 C10 -176.3(2)
C7 N3 C9 C10 56.9(3)
C4 N2 C2 N1 -0.5(3)
C5 N2 C2 N1 179.5(2)
C3 N1 C2 N2 0.4(3)
C1 N1 C2 N2 179.5(2)
C7 N3 C6 C5 -65.8(3)
C9 N3 C6 C5 167.1(2)
C2 N2 C5 C6 107.2(3)
C4 N2 C5 C6 -72.8(3)
N3 C6 C5 N2 -88.4(3)
C6 N3 C7 C8 -63.9(3)
C9 N3 C7 C8 61.3(3)
C2 N1 C3 C4 -0.1(3)
C1 N1 C3 C4 -179.2(2)
N1 C3 C4 N2 -0.2(3)
C2 N2 C4 C3 0.4(3)
C5 N2 C4 C3 -179.5(2)
